data_1557841
loop_
_publ_author_name
'Weetman, Catherine'
'Porzelt, Amelie'
'Bag, Prasenjit'
'Hanusch, Franziska'
'Inoue, Shigeyoshi'

_publ_section_title
;
 Dialumenes -- aryl vs. silyl stabilisation for small molecule activation
 and catalysis
;
_journal_issue 18
_journal_name_full 'Chemical Science'
_journal_page_first 4817
_journal_page_last 4827
_journal_paper_doi 10.1039/D0SC01561J
_journal_volume 11
_journal_year 2020
_chemical_compound_source 'see text'
_chemical_formula_moiety 'C52 H86 Al2 N4, 0.5(C6 H14)'
_chemical_formula_sum 'C55 H93 Al2 N4'
_chemical_formula_weight 864.29
_space_group_IT_number 15
_space_group_name_Hall '-C 2yc'
_space_group_name_H-M_alt 'C 1 2/c 1'
_symmetry_cell_setting monoclinic
_symmetry_Int_Tables_number 15
_symmetry_space_group_name_Hall '-C 2yc'
_symmetry_space_group_name_H-M 'C 1 2/c 1'
_atom_sites_solution_hydrogens geom
_audit_update_record
;
2020-03-09 deposited with the CCDC.	2020-04-20 downloaded from the CCDC.
;
_cell_angle_alpha 90
_cell_angle_beta 109.512(4)
_cell_angle_gamma 90
_cell_formula_units_Z 8
_cell_length_a 35.126(3)
_cell_length_b 15.4352(11)
_cell_length_c 21.8147(17)
_cell_measurement_reflns_used 9205
_cell_measurement_temperature 100
_cell_measurement_theta_max 25.3759
_cell_measurement_theta_min 2.2154
_cell_volume 11148.2(15)
_computing_cell_refinement 'SAINT (Bruker, 2017)'
_computing_data_collection 'APEX III Control Software (Bruker, 2016)'
_computing_data_reduction 'SAINT (Bruker, 2017)'
_computing_molecular_graphics 'PLATON (Spek, 2011)'
_computing_publication_material 'PLATON (Spek, 2011), enCIFer (Allen, 2014)'
_computing_structure_refinement 'SHELXL2014 (Sheldrick, 2014), SHELXLE (Huebschle, 2011)'
_computing_structure_solution 'SHELXT (Sheldrick, 2015)'
_diffrn_ambient_temperature 100
_diffrn_detector ' CMOS plate '
_diffrn_detector_area_resol_mean 16
_diffrn_measured_fraction_theta_full 0.998
_diffrn_measured_fraction_theta_max 0.998
_diffrn_measurement_device ' \k-geometry diffractometer '
_diffrn_measurement_device_type ' Bruker Photon CMOS '
_diffrn_measurement_method ' phi- and omega-rotation '
_diffrn_radiation_monochromator 'Helios optic'
_diffrn_radiation_probe x-ray
_diffrn_radiation_source 'TXS rotating anode'
_diffrn_radiation_type MoK\a
_diffrn_radiation_wavelength 0.71073
_diffrn_reflns_av_R_equivalents 0.0431
_diffrn_reflns_av_unetI/netI 0.0118
_diffrn_reflns_limit_h_max 42
_diffrn_reflns_limit_h_min -42
_diffrn_reflns_limit_k_max 18
_diffrn_reflns_limit_k_min -18
_diffrn_reflns_limit_l_max 26
_diffrn_reflns_limit_l_min -26
_diffrn_reflns_number 226432
_diffrn_reflns_reduction_process
;
;
_diffrn_reflns_theta_full 25.24
_diffrn_reflns_theta_max 25.35
_diffrn_reflns_theta_min 2.27
_exptl_absorpt_coefficient_mu 0.088
_exptl_absorpt_correction_T_max 0.7452
_exptl_absorpt_correction_T_min 0.7276
_exptl_absorpt_correction_type multi-scan
_exptl_absorpt_process_details 'SADABS 2016/2, Bruker, 2016'
_exptl_crystal_colour 'dark black'
_exptl_crystal_density_diffrn 1.030
_exptl_crystal_density_method 'Not Measured'
_exptl_crystal_description block
_exptl_crystal_F_000 3816
_exptl_crystal_size_max 0.173
_exptl_crystal_size_mid 0.133
_exptl_crystal_size_min 0.128
_refine_diff_density_max 1.489
_refine_diff_density_min -0.343
_refine_diff_density_rms 0.049
_refine_ls_extinction_method none
_refine_ls_goodness_of_fit_ref 1.028
_refine_ls_hydrogen_treatment constr
_refine_ls_matrix_type full
_refine_ls_number_parameters 605
_refine_ls_number_reflns 10196
_refine_ls_number_restraints 93
_refine_ls_restrained_S_all 1.026
_refine_ls_R_factor_all 0.0536
_refine_ls_R_factor_gt 0.0471
_refine_ls_shift/su_max 0.008
_refine_ls_shift/su_mean 0.001
_refine_ls_structure_factor_coef Fsqd
_refine_ls_weighting_details 'W=1/[\S^2^(FO^2^)+(0.0680P)^2^+17.4610P] WHERE P=(FO^2^+2FC^2^)/3'
_refine_ls_weighting_scheme calc
_refine_ls_wR_factor_gt 0.1268
_refine_ls_wR_factor_ref 0.1328
_reflns_number_gt 8993
_reflns_number_total 10196
_reflns_threshold_expression I>2\s(I)
_cod_data_source_file d0sc01561j2.cif
_cod_data_source_block WeeCa9
_cod_depositor_comments
;Adding full bibliography for 1557836--1557841.cif.

 Adding full bibliography for 1557836--1557841.cif.
;
_cod_original_sg_symbol_H-M 'C 2/c'
_cod_database_code 1557841

loop_
_space_group_symop_id
_space_group_symop_operation_xyz
1 x,y,z
2 -x,y,1/2-z
3 -x,-y,-z
4 x,-y,1/2+z
5 1/2+x,1/2+y,z
6 1/2-x,1/2+y,1/2-z
7 1/2-x,1/2-y,-z
8 1/2+x,1/2-y,1/2+z

loop_
_atom_site_aniso_label
_atom_site_aniso_U_11
_atom_site_aniso_U_22
_atom_site_aniso_U_33
_atom_site_aniso_U_23
_atom_site_aniso_U_13
_atom_site_aniso_U_12
Al1 0.0265(3) 0.0119(2) 0.0187(2) -0.0003(2) 0.0110(2) -0.0005(2)
Al2 0.0387(3) 0.0114(2) 0.0212(3) -0.0003(2) 0.0157(2) -0.0003(2)
N3 0.0303(8) 0.0159(7) 0.0193(7) -0.0031(5) 0.0091(6) -0.0010(6)
N4 0.0211(7) 0.0184(7) 0.0155(6) 0.0015(5) 0.0059(5) 0.0055(5)
N5 0.0216(7) 0.0163(7) 0.0226(7) -0.0043(5) 0.0093(6) -0.0008(5)
N6 0.0228(7) 0.0153(6) 0.0214(7) -0.0022(5) 0.0119(6) -0.0015(5)
C1 0.0170(7) 0.0138(7) 0.0174(7) -0.0003(6) 0.0094(6) 0.0008(6)
C2 0.0168(7) 0.0163(7) 0.0184(7) 0.0006(6) 0.0088(6) 0.0007(6)
C3 0.0196(8) 0.0150(7) 0.0223(8) 0.0001(6) 0.0092(6) -0.0023(6)
C4 0.0217(8) 0.0159(8) 0.0208(8) 0.0028(6) 0.0117(6) 0.0029(6)
C5 0.0173(7) 0.0200(8) 0.0174(8) 0.0016(6) 0.0057(6) 0.0026(6)
C6 0.0188(8) 0.0162(7) 0.0177(7) -0.0024(6) 0.0098(6) 0.0007(6)
C7 0.0170(8) 0.0182(8) 0.0255(8) 0.0024(6) 0.0049(7) -0.0008(6)
C8 0.0255(9) 0.0579(13) 0.0225(9) -0.0016(9) 0.0017(7) 0.0045(9)
C9 0.0183(8) 0.0408(11) 0.0384(11) 0.0083(9) 0.0086(8) -0.0018(8)
C10 0.0238(8) 0.0179(8) 0.0322(9) 0.0069(7) 0.0111(7) 0.0017(7)
C11 0.0401(11) 0.0190(9) 0.0434(11) -0.0010(8) 0.0125(9) 0.0070(8)
C12 0.0490(12) 0.0273(10) 0.0331(10) 0.0129(8) 0.0097(9) 0.0131(9)
C13 0.0181(8) 0.0168(8) 0.0232(8) -0.0018(6) 0.0054(6) -0.0004(6)
C14 0.0301(10) 0.0303(10) 0.0776(16) -0.0166(10) 0.0290(11) -0.0109(8)
C15 0.0573(14) 0.0522(14) 0.0337(11) -0.0209(10) 0.0187(10) -0.0315(11)
C16 0.0199(8) 0.0143(7) 0.0157(7) 0.0019(6) 0.0048(6) 0.0034(6)
C17 0.0406(10) 0.0189(8) 0.0187(8) -0.0044(7) 0.0075(7) 0.0047(7)
C18 0.0324(9) 0.0233(9) 0.0150(8) -0.0012(6) 0.0057(7) 0.0100(7)
C19 0.0346(10) 0.0215(9) 0.0276(9) -0.0075(7) 0.0131(8) -0.0110(7)
C20 0.0459(11) 0.0288(10) 0.0268(10) 0.0001(8) 0.0085(8) -0.0142(8)
C21 0.0351(10) 0.0249(9) 0.0449(12) -0.0022(8) 0.0100(9) -0.0084(8)
C22 0.0703(15) 0.0283(11) 0.0387(12) -0.0177(9) 0.0217(11) -0.0078(10)
C23 0.0408(11) 0.0427(11) 0.0226(9) -0.0039(8) 0.0127(8) 0.0144(9)
C24 0.0208(8) 0.0243(8) 0.0240(8) 0.0031(7) 0.0099(7) 0.0031(7)
C25 0.0314(10) 0.0354(11) 0.0388(11) 0.0156(9) 0.0117(8) 0.0027(8)
C26 0.0228(9) 0.0432(11) 0.0344(10) -0.0012(9) 0.0100(8) 0.0070(8)
C27 0.0248(8) 0.0136(7) 0.0141(7) -0.0008(6) 0.0068(6) -0.0015(6)
C28 0.0243(8) 0.0159(7) 0.0146(7) -0.0010(6) 0.0084(6) -0.0014(6)
C29 0.0237(8) 0.0160(8) 0.0173(8) 0.0005(6) 0.0080(6) 0.0027(6)
C30 0.0253(8) 0.0144(8) 0.0170(7) 0.0015(6) 0.0072(6) -0.0010(6)
C31 0.0213(8) 0.0178(8) 0.0237(8) 0.0005(6) 0.0084(7) -0.0021(6)
C32 0.0228(8) 0.0160(8) 0.0171(7) -0.0007(6) 0.0050(6) 0.0004(6)
C33 0.0256(9) 0.0171(8) 0.0276(9) -0.0013(7) 0.0140(7) -0.0017(6)
C34 0.0234(9) 0.0312(10) 0.0359(10) 0.0005(8) 0.0110(8) -0.0015(7)
C35 0.0355(10) 0.0278(9) 0.0379(10) -0.0048(8) 0.0244(9) -0.0041(8)
C36 0.0283(9) 0.0135(8) 0.0285(9) 0.0020(7) 0.0103(7) -0.0009(6)
C37 0.0611(13) 0.0203(9) 0.0310(10) -0.0048(8) 0.0185(10) -0.0106(9)
C38 0.0403(10) 0.0188(8) 0.0275(9) 0.0031(7) 0.0117(8) -0.0083(7)
C39 0.0234(8) 0.0167(8) 0.0311(9) -0.0005(7) 0.0081(7) 0.0015(7)
C40 0.0258(9) 0.0330(10) 0.0353(10) 0.0004(8) 0.0048(8) 0.0075(8)
C41 0.0343(10) 0.0285(10) 0.0380(10) -0.0036(8) 0.0167(8) 0.0058(8)
C42 0.0214(8) 0.0145(7) 0.0215(8) -0.0008(6) 0.0119(6) -0.0016(6)
C43 0.0260(9) 0.0172(8) 0.0266(9) -0.0077(7) 0.0133(7) -0.0032(7)
C44 0.0252(8) 0.0186(8) 0.0238(8) -0.0067(7) 0.0138(7) -0.0049(6)
C45 0.0248(9) 0.0224(9) 0.0260(9) -0.0051(7) 0.0049(7) 0.0046(7)
C46 0.0339(10) 0.0289(10) 0.0304(10) 0.0025(8) 0.0128(8) 0.0099(8)
C47 0.0236(9) 0.0267(10) 0.0509(12) -0.0022(9) 0.0072(8) 0.0023(7)
C48 0.0373(10) 0.0238(9) 0.0376(11) -0.0119(8) 0.0112(9) 0.0044(8)
C49 0.0338(10) 0.0264(9) 0.0260(9) -0.0081(7) 0.0102(8) -0.0033(7)
C50 0.0270(9) 0.0210(8) 0.0224(8) -0.0013(7) 0.0081(7) 0.0034(7)
C51 0.0530(13) 0.0290(10) 0.0338(11) 0.0084(8) 0.0186(9) 0.0084(9)
C52 0.0278(10) 0.0372(11) 0.0482(12) -0.0028(9) 0.0084(9) 0.0049(8)
C53A 0.0511(13) 0.0449(12) 0.0573(14) -0.0145(11) 0.0157(11) -0.0059(10)
C54A 0.0516(12) 0.0441(11) 0.0550(13) -0.0099(10) 0.0132(10) -0.0070(9)
C55A 0.0511(12) 0.0430(11) 0.0536(13) -0.0088(10) 0.0141(10) -0.0069(9)
C53D 0.0527(15) 0.0454(15) 0.0577(16) -0.0123(14) 0.0124(14) -0.0057(13)
C54D 0.0517(12) 0.0438(11) 0.0549(13) -0.0105(10) 0.0133(11) -0.0067(10)
C55D 0.0514(13) 0.0435(12) 0.0542(14) -0.0101(11) 0.0135(11) -0.0070(10)

loop_
_atom_site_label
_atom_site_type_symbol
_atom_site_thermal_displace_type
_atom_site_fract_x
_atom_site_fract_y
_atom_site_fract_z
_atom_site_occupancy
_atom_site_U_iso_or_equiv
_atom_site_calc_flag
_atom_site_refinement_flags
_atom_site_disorder_assembly
_atom_site_disorder_group
Al1 Al Uani 0.36361(2) 0.22514(3) 0.49834(2) 1.000 0.0182(1) d . . .
Al2 Al Uani 0.37928(2) 0.26762(3) 0.40345(2) 1.000 0.0223(2) d . . .
N3 N Uani 0.38462(4) 0.39232(9) 0.58320(7) 1.000 0.0216(4) d . . .
N4 N Uani 0.33783(4) 0.31731(9) 0.60143(6) 1.000 0.0184(4) d . . .
N5 N Uani 0.39498(4) 0.09524(9) 0.34640(7) 1.000 0.0197(4) d . . .
N6 N Uani 0.34712(4) 0.16542(8) 0.27611(6) 1.000 0.0187(4) d . . .
C1 C Uani 0.37669(5) 0.10662(10) 0.54039(7) 1.000 0.0152(4) d . . .
C2 C Uani 0.35066(5) 0.03432(10) 0.51950(7) 1.000 0.0164(4) d . . .
C3 C Uani 0.36232(5) -0.04789(10) 0.54590(8) 1.000 0.0184(4) d . . .
C4 C Uani 0.39914(5) -0.06262(10) 0.59440(8) 1.000 0.0183(5) d . . .
C5 C Uani 0.42487(5) 0.00761(10) 0.61520(8) 1.000 0.0183(4) d . . .
C6 C Uani 0.41440(5) 0.09027(10) 0.58871(7) 1.000 0.0166(4) d . . .
C7 C Uani 0.30908(5) 0.04376(11) 0.46759(8) 1.000 0.0208(5) d . . .
C8 C Uani 0.30766(6) 0.00244(15) 0.40329(9) 1.000 0.0369(6) d . . .
C9 C Uani 0.27568(5) 0.00823(13) 0.49053(10) 1.000 0.0327(6) d . . .
C10 C Uani 0.40983(5) -0.15392(11) 0.62107(9) 1.000 0.0242(5) d . . .
C11 C Uani 0.42341(6) -0.20873(12) 0.57402(10) 1.000 0.0345(6) d . . .
C12 C Uani 0.44139(7) -0.15750(13) 0.68892(10) 1.000 0.0375(6) d . . .
C13 C Uani 0.44491(5) 0.16303(10) 0.61402(8) 1.000 0.0197(5) d . . .
C14 C Uani 0.48554(6) 0.14377(14) 0.60695(13) 1.000 0.0432(7) d . . .
C15 C Uani 0.44912(7) 0.18673(16) 0.68327(10) 1.000 0.0469(8) d . . .
C16 C Uani 0.36362(5) 0.31689(10) 0.56690(7) 1.000 0.0169(4) d . . .
C17 C Uani 0.37204(6) 0.43907(11) 0.62772(8) 1.000 0.0267(5) d . . .
C18 C Uani 0.34269(5) 0.39219(11) 0.63918(8) 1.000 0.0241(5) d . . .
C19 C Uani 0.41710(6) 0.41649(11) 0.55725(9) 1.000 0.0272(5) d . . .
C20 C Uani 0.40958(6) 0.50344(12) 0.52240(9) 1.000 0.0348(6) d . . .
C21 C Uani 0.45855(6) 0.41081(13) 0.60902(10) 1.000 0.0358(6) d . . .
C22 C Uani 0.38872(8) 0.52494(13) 0.65643(11) 1.000 0.0449(7) d . . .
C23 C Uani 0.31917(6) 0.41413(14) 0.68273(9) 1.000 0.0348(6) d . . .
C24 C Uani 0.31001(5) 0.24430(11) 0.59828(8) 1.000 0.0224(5) d . . .
C25 C Uani 0.32587(6) 0.18667(13) 0.65789(10) 1.000 0.0352(6) d . . .
C26 C Uani 0.26664(5) 0.27311(14) 0.58509(10) 1.000 0.0334(6) d . . .
C27 C Uani 0.37876(5) 0.38646(10) 0.36462(7) 1.000 0.0174(4) d . . .
C28 C Uani 0.34728(5) 0.44740(10) 0.35569(7) 1.000 0.0178(4) d . . .
C29 C Uani 0.35390(5) 0.53561(10) 0.34799(7) 1.000 0.0187(5) d . . .
C30 C Uani 0.39077(5) 0.56690(10) 0.34775(8) 1.000 0.0189(4) d . . .
C31 C Uani 0.42130(5) 0.50673(10) 0.35273(8) 1.000 0.0207(5) d . . .
C32 C Uani 0.41568(5) 0.41863(10) 0.36089(8) 1.000 0.0191(4) d . . .
C33 C Uani 0.30527(5) 0.41978(11) 0.35383(8) 1.000 0.0222(5) d . . .
C34 C Uani 0.27286(5) 0.44504(12) 0.28958(9) 1.000 0.0299(6) d . . .
C35 C Uani 0.29453(6) 0.45498(12) 0.41157(10) 1.000 0.0307(6) d . . .
C36 C Uani 0.39821(5) 0.66366(10) 0.34505(8) 1.000 0.0232(5) d . . .
C37 C Uani 0.42371(7) 0.69713(12) 0.41223(10) 1.000 0.0367(6) d . . .
C38 C Uani 0.41831(6) 0.68836(11) 0.29552(9) 1.000 0.0288(5) d . . .
C39 C Uani 0.45115(5) 0.35787(11) 0.36796(9) 1.000 0.0240(5) d . . .
C40 C Uani 0.48425(6) 0.36982(13) 0.43386(9) 1.000 0.0327(6) d . . .
C41 C Uani 0.46816(6) 0.36611(12) 0.31217(10) 1.000 0.0324(6) d . . .
C42 C Uani 0.37360(5) 0.17030(10) 0.33756(8) 1.000 0.0180(4) d . . .
C43 C Uani 0.38209(5) 0.04429(11) 0.29030(8) 1.000 0.0221(5) d . . .
C44 C Uani 0.35190(5) 0.08812(10) 0.24638(8) 1.000 0.0211(5) d . . .
C45 C Uani 0.42893(5) 0.07754(11) 0.40700(9) 1.000 0.0253(5) d . . .
C46 C Uani 0.42647(6) -0.01052(12) 0.43645(9) 1.000 0.0306(6) d . . .
C47 C Uani 0.46902(6) 0.09351(13) 0.39660(11) 1.000 0.0351(6) d . . .
C48 C Uani 0.39916(6) -0.04203(12) 0.28244(10) 1.000 0.0332(6) d . . .
C49 C Uani 0.32684(6) 0.06092(12) 0.17926(9) 1.000 0.0287(5) d . . .
C50 C Uani 0.31781(5) 0.23569(11) 0.24846(8) 1.000 0.0235(5) d . . .
C51 C Uani 0.32855(7) 0.28491(13) 0.19611(10) 1.000 0.0376(7) d . . .
C52 C Uani 0.27450(6) 0.20372(14) 0.22792(11) 1.000 0.0388(6) d . . .
C53A C Uani 0.32074(10) 0.7094(2) 0.44519(16) 0.767(3) 0.0517(8) d DUP A 1
C54A C Uani 0.30187(10) 0.7088(2) 0.49627(17) 0.767(3) 0.0514(7) d DUP A 1
C55A C Uani 0.25987(9) 0.7451(2) 0.47455(17) 0.767(3) 0.0501(7) d DUP A 1
C53D C Uani 0.3297(2) 0.6520(6) 0.5119(5) 0.233(3) 0.0535(9) d DUP A 2
C54D C Uani 0.2897(2) 0.6886(7) 0.4753(4) 0.233(3) 0.0513(7) d DUP A 2
C55D C Uani 0.2705(3) 0.7365(6) 0.5172(5) 0.233(3) 0.0507(8) d DUP A 2
H3 H Uiso 0.34447 -0.09529 0.53016 1.000 0.0220 c RU . .
H5 H Uiso 0.45026 -0.00067 0.64827 1.000 0.0220 c RU . .
H7 H Uiso 0.30392 0.10714 0.45944 1.000 0.0250 c RU . .
H8A H Uiso 0.31450 -0.05917 0.41018 1.000 0.0550 c RU . .
H8B H Uiso 0.32713 0.03140 0.38684 1.000 0.0550 c RU . .
H8C H Uiso 0.28043 0.00856 0.37156 1.000 0.0550 c RU . .
H9A H Uiso 0.27741 0.03526 0.53203 1.000 0.0490 c RU . .
H9B H Uiso 0.27880 -0.05464 0.49629 1.000 0.0490 c RU . .
H9C H Uiso 0.24935 0.02122 0.45804 1.000 0.0490 c RU . .
H10 H Uiso 0.38457 -0.18074 0.62396 1.000 0.0290 c RU . .
H11A H Uiso 0.42746 -0.26872 0.58956 1.000 0.0520 c RU . .
H11B H Uiso 0.44882 -0.18567 0.57142 1.000 0.0520 c RU . .
H11C H Uiso 0.40268 -0.20703 0.53083 1.000 0.0520 c RU . .
H12A H Uiso 0.44453 -0.21746 0.70459 1.000 0.0560 c RU . .
H12B H Uiso 0.43263 -0.12119 0.71858 1.000 0.0560 c RU . .
H12C H Uiso 0.46728 -0.13615 0.68718 1.000 0.0560 c RU . .
H13 H Uiso 0.43380 0.21515 0.58666 1.000 0.0240 c RU . .
H14A H Uiso 0.49818 0.09483 0.63498 1.000 0.0650 c RU . .
H14B H Uiso 0.50297 0.19487 0.61971 1.000 0.0650 c RU . .
H14C H Uiso 0.48176 0.12916 0.56157 1.000 0.0650 c RU . .
H15A H Uiso 0.46800 0.23527 0.69759 1.000 0.0700 c RU . .
H15B H Uiso 0.45940 0.13673 0.71167 1.000 0.0700 c RU . .
H15C H Uiso 0.42269 0.20354 0.68541 1.000 0.0700 c RU . .
H19 H Uiso 0.41665 0.37203 0.52368 1.000 0.0330 c RU . .
H20A H Uiso 0.41622 0.55030 0.55456 1.000 0.0520 c RU . .
H20B H Uiso 0.38109 0.50774 0.49527 1.000 0.0520 c RU . .
H20C H Uiso 0.42658 0.50828 0.49493 1.000 0.0520 c RU . .
H21A H Uiso 0.46182 0.35389 0.63004 1.000 0.0540 c RU . .
H21B H Uiso 0.46119 0.45619 0.64161 1.000 0.0540 c RU . .
H21C H Uiso 0.47939 0.41869 0.58882 1.000 0.0540 c RU . .
H22A H Uiso 0.41825 0.52389 0.66924 1.000 0.0670 c RU . .
H22B H Uiso 0.38084 0.53640 0.69473 1.000 0.0670 c RU . .
H22C H Uiso 0.37798 0.57068 0.62410 1.000 0.0670 c RU . .
H23A H Uiso 0.33228 0.46234 0.71121 1.000 0.0520 c RU . .
H23B H Uiso 0.31812 0.36353 0.70925 1.000 0.0520 c RU . .
H23C H Uiso 0.29167 0.43094 0.65635 1.000 0.0520 c RU . .
H24 H Uiso 0.30996 0.20813 0.56022 1.000 0.0270 c RU . .
H25A H Uiso 0.32754 0.22011 0.69690 1.000 0.0530 c RU . .
H25B H Uiso 0.35277 0.16520 0.66142 1.000 0.0530 c RU . .
H25C H Uiso 0.30751 0.13754 0.65381 1.000 0.0530 c RU . .
H26A H Uiso 0.26397 0.29812 0.62476 1.000 0.0500 c RU . .
H26B H Uiso 0.24859 0.22308 0.57157 1.000 0.0500 c RU . .
H26C H Uiso 0.25937 0.31671 0.55045 1.000 0.0500 c RU . .
H29 H Uiso 0.33237 0.57527 0.34276 1.000 0.0220 c RU . .
H31 H Uiso 0.44646 0.52621 0.35051 1.000 0.0250 c RU . .
H33 H Uiso 0.30530 0.35512 0.35676 1.000 0.0270 c RU . .
H34A H Uiso 0.27064 0.50830 0.28656 1.000 0.0450 c RU . .
H34B H Uiso 0.24684 0.42032 0.28794 1.000 0.0450 c RU . .
H34C H Uiso 0.28037 0.42267 0.25315 1.000 0.0450 c RU . .
H35A H Uiso 0.31329 0.43126 0.45209 1.000 0.0460 c RU . .
H35B H Uiso 0.26687 0.43790 0.40720 1.000 0.0460 c RU . .
H35C H Uiso 0.29654 0.51832 0.41241 1.000 0.0460 c RU . .
H36 H Uiso 0.37143 0.69349 0.33239 1.000 0.0280 c RU . .
H37A H Uiso 0.45058 0.67058 0.42513 1.000 0.0550 c RU . .
H37B H Uiso 0.41057 0.68203 0.44397 1.000 0.0550 c RU . .
H37C H Uiso 0.42632 0.76023 0.41063 1.000 0.0550 c RU . .
H38A H Uiso 0.44533 0.66259 0.30816 1.000 0.0430 c RU . .
H38B H Uiso 0.42052 0.75156 0.29403 1.000 0.0430 c RU . .
H38C H Uiso 0.40200 0.66683 0.25249 1.000 0.0430 c RU . .
H39 H Uiso 0.44077 0.29735 0.36678 1.000 0.0290 c RU . .
H40A H Uiso 0.47320 0.35791 0.46873 1.000 0.0490 c RU . .
H40B H Uiso 0.49428 0.42952 0.43774 1.000 0.0490 c RU . .
H40C H Uiso 0.50650 0.32969 0.43735 1.000 0.0490 c RU . .
H41A H Uiso 0.48913 0.32219 0.31714 1.000 0.0490 c RU . .
H41B H Uiso 0.47984 0.42393 0.31300 1.000 0.0490 c RU . .
H41C H Uiso 0.44641 0.35747 0.27062 1.000 0.0490 c RU . .
H45 H Uiso 0.42698 0.12156 0.43946 1.000 0.0300 c RU . .
H46A H Uiso 0.44477 -0.01188 0.48159 1.000 0.0460 c RU . .
H46B H Uiso 0.43431 -0.05562 0.41137 1.000 0.0460 c RU . .
H46C H Uiso 0.39873 -0.02091 0.43540 1.000 0.0460 c RU . .
H47A H Uiso 0.49114 0.08568 0.43782 1.000 0.0530 c RU . .
H47B H Uiso 0.46962 0.15279 0.38086 1.000 0.0530 c RU . .
H47C H Uiso 0.47215 0.05237 0.36440 1.000 0.0530 c RU . .
H48A H Uiso 0.38836 -0.08647 0.30423 1.000 0.0500 c RU . .
H48B H Uiso 0.42865 -0.04034 0.30186 1.000 0.0500 c RU . .
H48C H Uiso 0.39164 -0.05591 0.23607 1.000 0.0500 c RU . .
H49A H Uiso 0.30084 0.03853 0.17981 1.000 0.0430 c RU . .
H49B H Uiso 0.34102 0.01552 0.16402 1.000 0.0430 c RU . .
H49C H Uiso 0.32221 0.11086 0.14994 1.000 0.0430 c RU . .
H50 H Uiso 0.32090 0.27785 0.28461 1.000 0.0280 c RU . .
H51A H Uiso 0.35647 0.30564 0.21384 1.000 0.0560 c RU . .
H51B H Uiso 0.31029 0.33445 0.18157 1.000 0.0560 c RU . .
H51C H Uiso 0.32580 0.24638 0.15917 1.000 0.0560 c RU . .
H52A H Uiso 0.25605 0.25331 0.21614 1.000 0.0580 c RU . .
H52B H Uiso 0.27019 0.17212 0.26401 1.000 0.0580 c RU . .
H52C H Uiso 0.26930 0.16511 0.19035 1.000 0.0580 c RU . .
H53A H Uiso 0.30392 0.67639 0.40749 0.767(3) 0.0780 c RUP A 1
H53B H Uiso 0.34760 0.68294 0.46204 0.767(3) 0.0780 c RUP A 1
H53C H Uiso 0.32325 0.76927 0.43208 0.767(3) 0.0780 c RUP A 1
H54A H Uiso 0.31892 0.74289 0.53387 0.767(3) 0.0620 c RUP A 1
H54B H Uiso 0.30108 0.64845 0.51116 0.767(3) 0.0620 c RUP A 1
H55A H Uiso 0.24254 0.70718 0.43975 0.767(3) 0.0600 c RUP A 1
H55B H Uiso 0.26051 0.80270 0.45501 0.767(3) 0.0600 c RUP A 1
H53D H Uiso 0.33984 0.61894 0.48226 0.233(3) 0.0800 c RUP A 2
H53E H Uiso 0.32718 0.61362 0.54616 0.233(3) 0.0800 c RUP A 2
H53F H Uiso 0.34847 0.69911 0.53154 0.233(3) 0.0800 c RUP A 2
H54D H Uiso 0.27154 0.64092 0.45276 0.233(3) 0.0620 c RUP A 2
H54E H Uiso 0.29265 0.72853 0.44169 0.233(3) 0.0620 c RUP A 2
H55D H Uiso 0.27062 0.69889 0.55399 0.233(3) 0.0610 c RUP A 2
H55E H Uiso 0.28697 0.78838 0.53545 0.233(3) 0.0610 c RUP A 2

loop_
_atom_type_symbol
_atom_type_description
_atom_type_scat_dispersion_real
_atom_type_scat_dispersion_imag
_atom_type_scat_source
C C 0.0033 0.0016 ' International Tables Vol C Tables 4.2.6.8 and 6.1.1.4'
H H 0.0000 0.0000 ' International Tables Vol C Tables 4.2.6.8 and 6.1.1.4'
Al Al 0.0645 0.0514 ' International Tables Vol C Tables 4.2.6.8 and 6.1.1.4'
N N 0.0061 0.0033 ' International Tables Vol C Tables 4.2.6.8 and 6.1.1.4'

loop_
_geom_angle_atom_site_label_1
_geom_angle_atom_site_label_2
_geom_angle_atom_site_label_3
_geom_angle
_geom_angle_site_symmetry_1
_geom_angle_site_symmetry_2
_geom_angle_site_symmetry_3
_geom_angle_publ_flag
Al2 Al1 C1 123.56(5) . . . yes
Al2 Al1 C16 119.55(5) . . . yes
C1 Al1 C16 110.28(6) . . . yes
Al1 Al2 C27 129.55(5) . . . yes
Al1 Al2 C42 114.13(5) . . . yes
C27 Al2 C42 112.84(7) . . . yes
C16 N3 C17 110.76(15) . . . yes
C16 N3 C19 122.37(14) . . . yes
C17 N3 C19 126.84(15) . . . yes
C16 N4 C18 111.00(14) . . . yes
C16 N4 C24 121.59(13) . . . yes
C18 N4 C24 127.39(14) . . . yes
C42 N5 C43 110.71(14) . . . yes
C42 N5 C45 121.75(14) . . . yes
C43 N5 C45 127.39(14) . . . yes
C42 N6 C44 110.99(13) . . . yes
C42 N6 C50 121.16(13) . . . yes
C44 N6 C50 127.85(13) . . . yes
Al1 C1 C2 122.68(12) . . . yes
Al1 C1 C6 120.83(12) . . . yes
C2 C1 C6 116.25(14) . . . no
C1 C2 C3 120.90(15) . . . no
C1 C2 C7 121.17(14) . . . no
C3 C2 C7 117.93(15) . . . no
C2 C3 C4 122.19(15) . . . no
C3 C4 C5 117.41(15) . . . no
C3 C4 C10 119.37(15) . . . no
C5 C4 C10 123.20(16) . . . no
C4 C5 C6 121.68(16) . . . no
C1 C6 C5 121.53(15) . . . no
C1 C6 C13 120.63(14) . . . no
C5 C6 C13 117.84(15) . . . no
C2 C7 C8 111.79(15) . . . no
C2 C7 C9 111.90(14) . . . no
C8 C7 C9 111.05(16) . . . no
C4 C10 C11 110.43(15) . . . no
C4 C10 C12 114.25(15) . . . no
C11 C10 C12 110.11(16) . . . no
C6 C13 C14 113.02(15) . . . no
C6 C13 C15 111.26(16) . . . no
C14 C13 C15 111.58(18) . . . no
Al1 C16 N3 130.30(13) . . . yes
Al1 C16 N4 124.59(12) . . . yes
N3 C16 N4 104.77(13) . . . yes
N3 C17 C18 106.91(15) . . . yes
N3 C17 C22 125.29(19) . . . yes
C18 C17 C22 127.80(19) . . . no
N4 C18 C17 106.56(15) . . . yes
N4 C18 C23 125.39(16) . . . yes
C17 C18 C23 128.05(17) . . . no
N3 C19 C20 112.70(16) . . . yes
N3 C19 C21 111.78(15) . . . yes
C20 C19 C21 112.71(16) . . . no
N4 C24 C25 111.03(14) . . . yes
N4 C24 C26 113.03(15) . . . yes
C25 C24 C26 113.03(16) . . . no
Al2 C27 C28 124.00(13) . . . yes
Al2 C27 C32 117.57(12) . . . yes
C28 C27 C32 116.59(14) . . . no
C27 C28 C29 120.62(16) . . . no
C27 C28 C33 121.55(14) . . . no
C29 C28 C33 117.83(15) . . . no
C28 C29 C30 122.19(16) . . . no
C29 C30 C31 117.60(15) . . . no
C29 C30 C36 121.07(15) . . . no
C31 C30 C36 121.28(16) . . . no
C30 C31 C32 121.42(17) . . . no
C27 C32 C31 121.39(16) . . . no
C27 C32 C39 120.75(14) . . . no
C31 C32 C39 117.83(16) . . . no
C28 C33 C34 111.74(14) . . . no
C28 C33 C35 112.44(14) . . . no
C34 C33 C35 110.52(15) . . . no
C30 C36 C37 110.35(14) . . . no
C30 C36 C38 113.55(14) . . . no
C37 C36 C38 109.46(16) . . . no
C32 C39 C40 111.10(15) . . . no
C32 C39 C41 113.03(15) . . . no
C40 C39 C41 111.21(16) . . . no
Al2 C42 N5 127.43(12) . . . yes
Al2 C42 N6 127.65(12) . . . yes
N5 C42 N6 104.91(13) . . . yes
N5 C43 C44 106.72(15) . . . yes
N5 C43 C48 125.27(16) . . . yes
C44 C43 C48 128.01(16) . . . no
N6 C44 C43 106.67(14) . . . yes
N6 C44 C49 124.95(15) . . . yes
C43 C44 C49 128.36(15) . . . no
N5 C45 C46 113.60(15) . . . yes
N5 C45 C47 110.31(15) . . . yes
C46 C45 C47 113.27(16) . . . no
N6 C50 C51 111.06(16) . . . yes
N6 C50 C52 112.01(15) . . . yes
C51 C50 C52 114.61(16) . . . no
C2 C3 H3 119.00 . . . no
C4 C3 H3 119.00 . . . no
C4 C5 H5 119.00 . . . no
C6 C5 H5 119.00 . . . no
C2 C7 H7 107.00 . . . no
C8 C7 H7 107.00 . . . no
C9 C7 H7 107.00 . . . no
C7 C8 H8A 109.00 . . . no
C7 C8 H8B 109.00 . . . no
C7 C8 H8C 109.00 . . . no
H8A C8 H8B 109.00 . . . no
H8A C8 H8C 109.00 . . . no
H8B C8 H8C 109.00 . . . no
C7 C9 H9A 109.00 . . . no
C7 C9 H9B 109.00 . . . no
C7 C9 H9C 109.00 . . . no
H9A C9 H9B 109.00 . . . no
H9A C9 H9C 109.00 . . . no
H9B C9 H9C 109.00 . . . no
C4 C10 H10 107.00 . . . no
C11 C10 H10 107.00 . . . no
C12 C10 H10 107.00 . . . no
C10 C11 H11A 109.00 . . . no
C10 C11 H11B 109.00 . . . no
C10 C11 H11C 109.00 . . . no
H11A C11 H11B 109.00 . . . no
H11A C11 H11C 109.00 . . . no
H11B C11 H11C 109.00 . . . no
C10 C12 H12A 109.00 . . . no
C10 C12 H12B 109.00 . . . no
C10 C12 H12C 109.00 . . . no
H12A C12 H12B 109.00 . . . no
H12A C12 H12C 109.00 . . . no
H12B C12 H12C 109.00 . . . no
C6 C13 H13 107.00 . . . no
C14 C13 H13 107.00 . . . no
C15 C13 H13 107.00 . . . no
C13 C14 H14A 109.00 . . . no
C13 C14 H14B 109.00 . . . no
C13 C14 H14C 109.00 . . . no
H14A C14 H14B 109.00 . . . no
H14A C14 H14C 109.00 . . . no
H14B C14 H14C 109.00 . . . no
C13 C15 H15A 109.00 . . . no
C13 C15 H15B 109.00 . . . no
C13 C15 H15C 109.00 . . . no
H15A C15 H15B 109.00 . . . no
H15A C15 H15C 109.00 . . . no
H15B C15 H15C 109.00 . . . no
N3 C19 H19 106.00 . . . no
C20 C19 H19 106.00 . . . no
C21 C19 H19 106.00 . . . no
C19 C20 H20A 109.00 . . . no
C19 C20 H20B 109.00 . . . no
C19 C20 H20C 109.00 . . . no
H20A C20 H20B 109.00 . . . no
H20A C20 H20C 109.00 . . . no
H20B C20 H20C 109.00 . . . no
C19 C21 H21A 109.00 . . . no
C19 C21 H21B 109.00 . . . no
C19 C21 H21C 109.00 . . . no
H21A C21 H21B 109.00 . . . no
H21A C21 H21C 109.00 . . . no
H21B C21 H21C 109.00 . . . no
C17 C22 H22A 109.00 . . . no
C17 C22 H22B 109.00 . . . no
C17 C22 H22C 109.00 . . . no
H22A C22 H22B 109.00 . . . no
H22A C22 H22C 109.00 . . . no
H22B C22 H22C 109.00 . . . no
C18 C23 H23A 109.00 . . . no
C18 C23 H23B 109.00 . . . no
C18 C23 H23C 109.00 . . . no
H23A C23 H23B 109.00 . . . no
H23A C23 H23C 109.00 . . . no
H23B C23 H23C 109.00 . . . no
N4 C24 H24 106.00 . . . no
C25 C24 H24 106.00 . . . no
C26 C24 H24 106.00 . . . no
C24 C25 H25A 109.00 . . . no
C24 C25 H25B 109.00 . . . no
C24 C25 H25C 109.00 . . . no
H25A C25 H25B 109.00 . . . no
H25A C25 H25C 109.00 . . . no
H25B C25 H25C 109.00 . . . no
C24 C26 H26A 109.00 . . . no
C24 C26 H26B 109.00 . . . no
C24 C26 H26C 109.00 . . . no
H26A C26 H26B 109.00 . . . no
H26A C26 H26C 109.00 . . . no
H26B C26 H26C 109.00 . . . no
C28 C29 H29 119.00 . . . no
C30 C29 H29 119.00 . . . no
C30 C31 H31 119.00 . . . no
C32 C31 H31 119.00 . . . no
C28 C33 H33 107.00 . . . no
C34 C33 H33 107.00 . . . no
C35 C33 H33 107.00 . . . no
C33 C34 H34A 109.00 . . . no
C33 C34 H34B 109.00 . . . no
C33 C34 H34C 109.00 . . . no
H34A C34 H34B 109.00 . . . no
H34A C34 H34C 109.00 . . . no
H34B C34 H34C 109.00 . . . no
C33 C35 H35A 109.00 . . . no
C33 C35 H35B 109.00 . . . no
C33 C35 H35C 109.00 . . . no
H35A C35 H35B 109.00 . . . no
H35A C35 H35C 109.00 . . . no
H35B C35 H35C 109.00 . . . no
C30 C36 H36 108.00 . . . no
C37 C36 H36 108.00 . . . no
C38 C36 H36 108.00 . . . no
C36 C37 H37A 109.00 . . . no
C36 C37 H37B 109.00 . . . no
C36 C37 H37C 109.00 . . . no
H37A C37 H37B 109.00 . . . no
H37A C37 H37C 109.00 . . . no
H37B C37 H37C 109.00 . . . no
C36 C38 H38A 109.00 . . . no
C36 C38 H38B 109.00 . . . no
C36 C38 H38C 109.00 . . . no
H38A C38 H38B 109.00 . . . no
H38A C38 H38C 109.00 . . . no
H38B C38 H38C 109.00 . . . no
C32 C39 H39 107.00 . . . no
C40 C39 H39 107.00 . . . no
C41 C39 H39 107.00 . . . no
C39 C40 H40A 109.00 . . . no
C39 C40 H40B 109.00 . . . no
C39 C40 H40C 109.00 . . . no
H40A C40 H40B 109.00 . . . no
H40A C40 H40C 109.00 . . . no
H40B C40 H40C 109.00 . . . no
C39 C41 H41A 109.00 . . . no
C39 C41 H41B 109.00 . . . no
C39 C41 H41C 109.00 . . . no
H41A C41 H41B 109.00 . . . no
H41A C41 H41C 109.00 . . . no
H41B C41 H41C 109.00 . . . no
N5 C45 H45 106.00 . . . no
C46 C45 H45 106.00 . . . no
C47 C45 H45 106.00 . . . no
C45 C46 H46A 109.00 . . . no
C45 C46 H46B 109.00 . . . no
C45 C46 H46C 109.00 . . . no
H46A C46 H46B 109.00 . . . no
H46A C46 H46C 109.00 . . . no
H46B C46 H46C 109.00 . . . no
C45 C47 H47A 109.00 . . . no
C45 C47 H47B 109.00 . . . no
C45 C47 H47C 109.00 . . . no
H47A C47 H47B 109.00 . . . no
H47A C47 H47C 109.00 . . . no
H47B C47 H47C 109.00 . . . no
C43 C48 H48A 109.00 . . . no
C43 C48 H48B 109.00 . . . no
C43 C48 H48C 109.00 . . . no
H48A C48 H48B 109.00 . . . no
H48A C48 H48C 109.00 . . . no
H48B C48 H48C 109.00 . . . no
C44 C49 H49A 109.00 . . . no
C44 C49 H49B 109.00 . . . no
C44 C49 H49C 109.00 . . . no
H49A C49 H49B 109.00 . . . no
H49A C49 H49C 109.00 . . . no
H49B C49 H49C 109.00 . . . no
N6 C50 H50 106.00 . . . no
C51 C50 H50 106.00 . . . no
C52 C50 H50 106.00 . . . no
C50 C51 H51A 109.00 . . . no
C50 C51 H51B 109.00 . . . no
C50 C51 H51C 109.00 . . . no
H51A C51 H51B 109.00 . . . no
H51A C51 H51C 109.00 . . . no
H51B C51 H51C 109.00 . . . no
C50 C52 H52A 109.00 . . . no
C50 C52 H52B 109.00 . . . no
C50 C52 H52C 109.00 . . . no
H52A C52 H52B 109.00 . . . no
H52A C52 H52C 109.00 . . . no
H52B C52 H52C 109.00 . . . no
C53A C54A C55A 113.7(3) . . . no
C54A C55A C55A 116.9(3) . . 7_566 no
C54A C53A H53A 109.00 . . . no
C54A C53A H53B 109.00 . . . no
C54A C53A H53C 109.00 . . . no
H53A C53A H53B 109.00 . . . no
H53A C53A H53C 109.00 . . . no
H53B C53A H53C 109.00 . . . no
C53A C54A H54A 109.00 . . . no
C53A C54A H54B 109.00 . . . no
C55A C54A H54A 109.00 . . . no
C55A C54A H54B 109.00 . . . no
H54A C54A H54B 108.00 . . . no
C54A C55A H55A 108.00 . . . no
C54A C55A H55B 108.00 . . . no
H55A C55A H55B 107.00 . . . no
C55A C55A H55A 108.00 7_566 . . no
C55A C55A H55B 108.00 7_566 . . no
C53D C54D C55D 113.5(8) . . . no
C54D C55D C55D 113.5(8) . . 7_566 no
C54D C53D H53D 109.00 . . . no
C54D C53D H53E 109.00 . . . no
C54D C53D H53F 109.00 . . . no
H53D C53D H53E 109.00 . . . no
H53D C53D H53F 110.00 . . . no
H53E C53D H53F 110.00 . . . no
C53D C54D H54D 109.00 . . . no
C53D C54D H54E 109.00 . . . no
C55D C54D H54D 109.00 . . . no
C55D C54D H54E 109.00 . . . no
H54D C54D H54E 108.00 . . . no
C54D C55D H55D 109.00 . . . no
C54D C55D H55E 109.00 . . . no
H55D C55D H55E 108.00 . . . no
C55D C55D H55D 109.00 7_566 . . no
C55D C55D H55E 109.00 7_566 . . no

loop_
_geom_bond_atom_site_label_1
_geom_bond_atom_site_label_2
_geom_bond_distance
_geom_bond_site_symmetry_1
_geom_bond_site_symmetry_2
_geom_bond_publ_flag
Al1 Al2 2.4039(8) . . yes
Al1 C1 2.0292(16) . . yes
Al1 C16 2.0596(16) . . yes
Al2 C27 2.0180(16) . . yes
Al2 C42 2.0422(17) . . yes
N3 C16 1.361(2) . . yes
N3 C17 1.395(2) . . yes
N3 C19 1.481(3) . . yes
N4 C16 1.358(2) . . yes
N4 C18 1.396(2) . . yes
N4 C24 1.478(2) . . yes
N5 C42 1.359(2) . . yes
N5 C43 1.397(2) . . yes
N5 C45 1.480(2) . . yes
N6 C42 1.355(2) . . yes
N6 C44 1.395(2) . . yes
N6 C50 1.478(2) . . yes
C1 C2 1.418(2) . . no
C1 C6 1.413(2) . . no
C2 C3 1.397(2) . . no
C2 C7 1.527(2) . . no
C3 C4 1.389(2) . . no
C4 C5 1.387(2) . . no
C4 C10 1.523(2) . . no
C5 C6 1.398(2) . . no
C6 C13 1.523(2) . . no
C7 C8 1.526(3) . . no
C7 C9 1.523(3) . . no
C10 C11 1.524(3) . . no
C10 C12 1.525(3) . . no
C13 C14 1.515(3) . . no
C13 C15 1.513(3) . . no
C17 C18 1.350(3) . . no
C17 C22 1.499(3) . . no
C18 C23 1.491(3) . . no
C19 C20 1.521(3) . . no
C19 C21 1.518(3) . . no
C24 C25 1.519(3) . . no
C24 C26 1.519(3) . . no
C27 C28 1.415(2) . . no
C27 C32 1.416(3) . . no
C28 C29 1.401(2) . . no
C28 C33 1.524(3) . . no
C29 C30 1.384(3) . . no
C30 C31 1.395(2) . . no
C30 C36 1.521(2) . . no
C31 C32 1.394(2) . . no
C32 C39 1.526(3) . . no
C33 C34 1.532(3) . . no
C33 C35 1.530(3) . . no
C36 C37 1.530(3) . . no
C36 C38 1.523(3) . . no
C39 C40 1.528(3) . . no
C39 C41 1.530(3) . . no
C43 C44 1.350(2) . . no
C43 C48 1.494(3) . . no
C44 C49 1.495(3) . . no
C45 C46 1.518(3) . . no
C45 C47 1.519(3) . . no
C50 C51 1.520(3) . . no
C50 C52 1.518(3) . . no
C3 H3 0.9500 . . no
C5 H5 0.9500 . . no
C7 H7 1.0000 . . no
C8 H8A 0.9800 . . no
C8 H8B 0.9800 . . no
C8 H8C 0.9800 . . no
C9 H9A 0.9800 . . no
C9 H9B 0.9800 . . no
C9 H9C 0.9800 . . no
C10 H10 1.0000 . . no
C11 H11A 0.9800 . . no
C11 H11B 0.9800 . . no
C11 H11C 0.9800 . . no
C12 H12A 0.9800 . . no
C12 H12B 0.9800 . . no
C12 H12C 0.9800 . . no
C13 H13 1.0000 . . no
C14 H14A 0.9800 . . no
C14 H14B 0.9800 . . no
C14 H14C 0.9800 . . no
C15 H15A 0.9800 . . no
C15 H15B 0.9800 . . no
C15 H15C 0.9800 . . no
C19 H19 1.0000 . . no
C20 H20A 0.9800 . . no
C20 H20B 0.9800 . . no
C20 H20C 0.9800 . . no
C21 H21A 0.9800 . . no
C21 H21B 0.9800 . . no
C21 H21C 0.9800 . . no
C22 H22A 0.9800 . . no
C22 H22B 0.9800 . . no
C22 H22C 0.9800 . . no
C23 H23A 0.9800 . . no
C23 H23B 0.9800 . . no
C23 H23C 0.9800 . . no
C24 H24 1.0000 . . no
C25 H25A 0.9800 . . no
C25 H25B 0.9800 . . no
C25 H25C 0.9800 . . no
C26 H26A 0.9800 . . no
C26 H26B 0.9800 . . no
C26 H26C 0.9800 . . no
C29 H29 0.9500 . . no
C31 H31 0.9500 . . no
C33 H33 1.0000 . . no
C34 H34A 0.9800 . . no
C34 H34B 0.9800 . . no
C34 H34C 0.9800 . . no
C35 H35A 0.9800 . . no
C35 H35B 0.9800 . . no
C35 H35C 0.9800 . . no
C36 H36 1.0000 . . no
C37 H37A 0.9800 . . no
C37 H37B 0.9800 . . no
C37 H37C 0.9800 . . no
C38 H38A 0.9800 . . no
C38 H38B 0.9800 . . no
C38 H38C 0.9800 . . no
C39 H39 1.0000 . . no
C40 H40A 0.9800 . . no
C40 H40B 0.9800 . . no
C40 H40C 0.9800 . . no
C41 H41A 0.9800 . . no
C41 H41B 0.9800 . . no
C41 H41C 0.9800 . . no
C45 H45 1.0000 . . no
C46 H46A 0.9800 . . no
C46 H46B 0.9800 . . no
C46 H46C 0.9800 . . no
C47 H47A 0.9800 . . no
C47 H47B 0.9800 . . no
C47 H47C 0.9800 . . no
C48 H48A 0.9800 . . no
C48 H48B 0.9800 . . no
C48 H48C 0.9800 . . no
C49 H49A 0.9800 . . no
C49 H49B 0.9800 . . no
C49 H49C 0.9800 . . no
C50 H50 1.0000 . . no
C51 H51A 0.9800 . . no
C51 H51B 0.9800 . . no
C51 H51C 0.9800 . . no
C52 H52A 0.9800 . . no
C52 H52B 0.9800 . . no
C52 H52C 0.9800 . . no
C53A C54A 1.475(5) . . no
C54A C55A 1.499(5) . . no
C55A C55A 1.500(5) . 7_566 no
C53A H53A 0.9800 . . no
C53A H53B 0.9800 . . no
C53A H53C 0.9800 . . no
C54A H54A 0.9900 . . no
C54A H54B 0.9900 . . no
C55A H55A 0.9900 . . no
C55A H55B 0.9900 . . no
C53D C54D 1.477(12) . . no
C54D C55D 1.500(14) . . no
C55D C55D 1.445(15) . 7_566 no
C53D H53D 0.9800 . . no
C53D H53E 0.9800 . . no
C53D H53F 0.9800 . . no
C54D H54D 0.9900 . . no
C54D H54E 0.9900 . . no
C55D H55D 0.9900 . . no
C55D H55E 0.9900 . . no

loop_
_geom_torsion_atom_site_label_1
_geom_torsion_atom_site_label_2
_geom_torsion_atom_site_label_3
_geom_torsion_atom_site_label_4
_geom_torsion
_geom_torsion_site_symmetry_1
_geom_torsion_site_symmetry_2
_geom_torsion_site_symmetry_3
_geom_torsion_site_symmetry_4
_geom_torsion_publ_flag
C1 Al1 Al2 C27 -167.04(9) . . . . no
C1 Al1 Al2 C42 35.81(9) . . . . no
C16 Al1 Al2 C27 -18.39(10) . . . . no
C16 Al1 Al2 C42 -175.54(8) . . . . no
Al2 Al1 C1 C2 -85.75(15) . . . . no
Al2 Al1 C1 C6 88.44(13) . . . . no
C16 Al1 C1 C2 123.09(14) . . . . no
C16 Al1 C1 C6 -62.71(15) . . . . no
Al2 Al1 C16 N3 -27.69(18) . . . . no
Al2 Al1 C16 N4 144.55(11) . . . . no
C1 Al1 C16 N3 124.78(15) . . . . no
C1 Al1 C16 N4 -62.97(15) . . . . no
Al1 Al2 C27 C28 -45.32(15) . . . . no
Al1 Al2 C27 C32 118.67(12) . . . . no
C42 Al2 C27 C28 112.06(13) . . . . no
C42 Al2 C27 C32 -83.95(13) . . . . no
Al1 Al2 C42 N5 -63.04(17) . . . . no
Al1 Al2 C42 N6 115.25(15) . . . . no
C27 Al2 C42 N5 135.92(15) . . . . no
C27 Al2 C42 N6 -45.79(18) . . . . no
C19 N3 C16 N4 178.29(14) . . . . no
C19 N3 C17 C22 1.8(3) . . . . no
C16 N3 C19 C20 123.42(17) . . . . no
C17 N3 C19 C20 -58.8(2) . . . . no
C16 N3 C19 C21 -108.43(18) . . . . no
C16 N3 C17 C18 -0.2(2) . . . . no
C19 N3 C17 C18 -178.15(16) . . . . no
C16 N3 C17 C22 179.75(18) . . . . no
C17 N3 C16 N4 0.21(18) . . . . no
C17 N3 C16 Al1 173.62(13) . . . . no
C19 N3 C16 Al1 -8.3(2) . . . . no
C17 N3 C19 C21 69.3(2) . . . . no
C18 N4 C24 C26 51.9(2) . . . . no
C24 N4 C16 N3 -178.52(14) . . . . no
C24 N4 C16 Al1 7.6(2) . . . . no
C18 N4 C16 Al1 -174.06(11) . . . . no
C24 N4 C18 C23 -2.2(3) . . . . no
C18 N4 C16 N3 -0.17(17) . . . . no
C16 N4 C24 C25 101.77(18) . . . . no
C18 N4 C24 C25 -76.3(2) . . . . no
C16 N4 C24 C26 -130.00(16) . . . . no
C16 N4 C18 C23 179.62(16) . . . . no
C16 N4 C18 C17 0.1(2) . . . . no
C24 N4 C18 C17 178.30(15) . . . . no
C43 N5 C45 C46 -54.4(2) . . . . no
C42 N5 C45 C47 -101.11(19) . . . . no
C42 N5 C45 C46 130.47(17) . . . . no
C43 N5 C42 N6 0.64(19) . . . . no
C45 N5 C42 N6 176.53(15) . . . . no
C45 N5 C43 C48 3.8(3) . . . . no
C42 N5 C43 C44 -0.8(2) . . . . no
C45 N5 C43 C44 -176.38(16) . . . . no
C42 N5 C43 C48 179.40(17) . . . . no
C43 N5 C45 C47 74.0(2) . . . . no
C43 N5 C42 Al2 179.24(13) . . . . no
C45 N5 C42 Al2 -4.9(2) . . . . no
C44 N6 C42 N5 -0.27(19) . . . . no
C44 N6 C50 C52 58.7(2) . . . . no
C42 N6 C50 C52 -120.75(18) . . . . no
C50 N6 C42 Al2 0.6(2) . . . . no
C44 N6 C42 Al2 -178.87(13) . . . . no
C44 N6 C50 C51 -70.9(2) . . . . no
C42 N6 C44 C49 178.27(17) . . . . no
C50 N6 C44 C49 -1.2(3) . . . . no
C42 N6 C44 C43 -0.2(2) . . . . no
C50 N6 C44 C43 -179.65(16) . . . . no
C42 N6 C50 C51 109.68(18) . . . . no
C50 N6 C42 N5 179.22(14) . . . . no
Al1 C1 C6 C5 -175.89(13) . . . . no
C6 C1 C2 C3 0.0(2) . . . . no
C2 C1 C6 C13 179.18(15) . . . . no
Al1 C1 C6 C13 4.6(2) . . . . no
Al1 C1 C2 C7 -5.6(2) . . . . no
C6 C1 C2 C7 179.93(15) . . . . no
C2 C1 C6 C5 -1.3(2) . . . . no
Al1 C1 C2 C3 174.40(13) . . . . no
C3 C2 C7 C9 53.7(2) . . . . no
C3 C2 C7 C8 -71.6(2) . . . . no
C7 C2 C3 C4 -178.49(16) . . . . no
C1 C2 C7 C9 -126.26(17) . . . . no
C1 C2 C7 C8 108.47(18) . . . . no
C1 C2 C3 C4 1.5(3) . . . . no
C2 C3 C4 C10 179.83(16) . . . . no
C2 C3 C4 C5 -1.5(3) . . . . no
C5 C4 C10 C11 -100.8(2) . . . . no
C10 C4 C5 C6 178.70(16) . . . . no
C3 C4 C10 C12 -157.40(18) . . . . no
C3 C4 C10 C11 77.8(2) . . . . no
C5 C4 C10 C12 24.0(3) . . . . no
C3 C4 C5 C6 0.1(3) . . . . no
C4 C5 C6 C13 -179.13(16) . . . . no
C4 C5 C6 C1 1.4(3) . . . . no
C5 C6 C13 C15 -69.7(2) . . . . no
C1 C6 C13 C14 -123.75(19) . . . . no
C5 C6 C13 C14 56.8(2) . . . . no
C1 C6 C13 C15 109.80(18) . . . . no
C22 C17 C18 C23 0.6(3) . . . . no
N3 C17 C18 N4 0.07(19) . . . . no
N3 C17 C18 C23 -179.47(17) . . . . no
C22 C17 C18 N4 -179.86(18) . . . . no
Al2 C27 C28 C33 -20.2(2) . . . . no
C32 C27 C28 C29 -4.1(2) . . . . no
Al2 C27 C28 C29 160.01(11) . . . . no
C28 C27 C32 C39 -178.31(14) . . . . no
C28 C27 C32 C31 3.7(2) . . . . no
Al2 C27 C32 C31 -161.46(13) . . . . no
C32 C27 C28 C33 175.63(14) . . . . no
Al2 C27 C32 C39 16.5(2) . . . . no
C27 C28 C33 C35 113.91(17) . . . . no
C29 C28 C33 C34 58.63(19) . . . . no
C27 C28 C33 C34 -121.13(16) . . . . no
C27 C28 C29 C30 1.0(2) . . . . no
C33 C28 C29 C30 -178.78(14) . . . . no
C29 C28 C33 C35 -66.33(19) . . . . no
C28 C29 C30 C36 -174.77(14) . . . . no
C28 C29 C30 C31 2.7(2) . . . . no
C36 C30 C31 C32 174.36(15) . . . . no
C29 C30 C36 C38 -133.43(17) . . . . no
C29 C30 C31 C32 -3.1(2) . . . . no
C31 C30 C36 C38 49.2(2) . . . . no
C29 C30 C36 C37 103.25(19) . . . . no
C31 C30 C36 C37 -74.1(2) . . . . no
C30 C31 C32 C39 -178.17(15) . . . . no
C30 C31 C32 C27 -0.1(3) . . . . no
C31 C32 C39 C41 -54.3(2) . . . . no
C31 C32 C39 C40 71.5(2) . . . . no
C27 C32 C39 C41 127.67(17) . . . . no
C27 C32 C39 C40 -106.50(18) . . . . no
C48 C43 C44 N6 -179.61(18) . . . . no
C48 C43 C44 C49 2.0(3) . . . . no
N5 C43 C44 C49 -177.83(18) . . . . no
N5 C43 C44 N6 0.58(19) . . . . no
C53A C54A C55A C55A -174.1(3) . . . 7_566 no
C54A C55A C55A C54A -180.0(3) . . 7_566 7_566 no
